data_4033227
loop_
_publ_author_name
'Perkins, Jonathan C.'
'Wang, Xiye'
'Pike, Robert D.'
'Scheerer, Jonathan R.'

_publ_section_title
;
 Further Investigation of the Intermolecular Diels-Alder Cycloaddition for
 the Synthesis of Bicyclo[2.2.2]diazaoctane Alkaloids.
;
_journal_issue 24
_journal_name_full 'The Journal of organic chemistry'
_journal_page_first 13656
_journal_page_last 13662
_journal_paper_doi 10.1021/acs.joc.7b02403
_journal_volume 82
_journal_year 2017
_chemical_formula_moiety 'C27 H31 N3 O8, C4 H8 O2'
_chemical_formula_sum 'C31 H39 N3 O10'
_chemical_formula_weight 613.65
_space_group_crystal_system monoclinic
_space_group_IT_number 14
_space_group_name_Hall '-P 2yn'
_space_group_name_H-M_alt 'P 1 21/n 1'
_symmetry_space_group_name_Hall '-P 2yn'
_symmetry_space_group_name_H-M 'P 1 21/n 1'
_atom_sites_solution_hydrogens geom
_audit_creation_method SHELXL-2014/5
_cell_angle_alpha 90
_cell_angle_beta 102.6800(10)
_cell_angle_gamma 90
_cell_formula_units_Z 4
_cell_length_a 11.4375(3)
_cell_length_b 13.0457(3)
_cell_length_c 21.1640(5)
_cell_measurement_reflns_used 9936
_cell_measurement_temperature 100(2)
_cell_measurement_theta_max 58.84
_cell_measurement_theta_min 4.01
_cell_volume 3080.87(13)
_computing_cell_refinement 'SAINTPLUS (Bruker AXS, 2004)'
_computing_data_collection 'APEX3 (Bruker AXS, 2015)'
_computing_data_reduction SAINTPLUS
_computing_molecular_graphics 'SHELXLE (Hubschle, 2011)'
_computing_publication_material 'Mercury 3.7 (CCDC, 2016)'
_computing_structure_refinement 'SHELXL-2014/5 (Sheldrick, 2014)'
_computing_structure_solution 'SHELXS97 (Sheldrick, 1997)'
_diffrn_ambient_temperature 100(2)
_diffrn_measured_fraction_theta_full 0.805
_diffrn_measured_fraction_theta_max 0.998
_diffrn_measurement_device_type 'Bruker SMART APEX II CCD'
_diffrn_measurement_method '\w and \y'
_diffrn_radiation_source 'fine-focus sealed tube'
_diffrn_radiation_type CuK\a
_diffrn_radiation_wavelength 1.54178
_diffrn_reflns_av_R_equivalents 0.0542
_diffrn_reflns_av_unetI/netI 0.0316
_diffrn_reflns_Laue_measured_fraction_full 0.805
_diffrn_reflns_Laue_measured_fraction_max 0.998
_diffrn_reflns_limit_h_max 12
_diffrn_reflns_limit_h_min -12
_diffrn_reflns_limit_k_max 14
_diffrn_reflns_limit_k_min -14
_diffrn_reflns_limit_l_max 23
_diffrn_reflns_limit_l_min -23
_diffrn_reflns_number 32206
_diffrn_reflns_point_group_measured_fraction_full 0.805
_diffrn_reflns_point_group_measured_fraction_max 0.998
_diffrn_reflns_theta_full 67.000
_diffrn_reflns_theta_max 58.878
_diffrn_reflns_theta_min 4.008
_exptl_absorpt_coefficient_mu 0.827
_exptl_absorpt_correction_T_max 0.7516
_exptl_absorpt_correction_T_min 0.6203
_exptl_absorpt_correction_type numerical
_exptl_absorpt_process_details 'SADABS (Sheldrick, 2004)'
_exptl_crystal_colour colourless
_exptl_crystal_density_diffrn 1.323
_exptl_crystal_description block
_exptl_crystal_F_000 1304
_exptl_crystal_size_max 0.200
_exptl_crystal_size_mid 0.170
_exptl_crystal_size_min 0.160
_refine_diff_density_max 0.707
_refine_diff_density_min -0.451
_refine_diff_density_rms 0.057
_refine_ls_extinction_method none
_refine_ls_goodness_of_fit_ref 1.044
_refine_ls_hydrogen_treatment constr
_refine_ls_matrix_type full
_refine_ls_number_parameters 404
_refine_ls_number_reflns 4416
_refine_ls_number_restraints 0
_refine_ls_restrained_S_all 1.044
_refine_ls_R_factor_all 0.0537
_refine_ls_R_factor_gt 0.0500
_refine_ls_shift/su_max 0.000
_refine_ls_shift/su_mean 0.000
_refine_ls_structure_factor_coef Fsqd
_refine_ls_weighting_details 'w=1/[\s^2^(Fo^2^)+(0.0810P)^2^+2.5001P] where P=(Fo^2^+2Fc^2^)/3'
_refine_ls_weighting_scheme calc
_refine_ls_wR_factor_gt 0.1384
_refine_ls_wR_factor_ref 0.1425
_reflns_Friedel_coverage 0.000
_reflns_number_gt 4012
_reflns_number_total 4416
_reflns_threshold_expression 'I > 2\s(I)'
_cod_data_source_file jo7b02403_si_002.cif
_cod_data_source_block JRS011_0m_a
_cod_depositor_comments 'Adding full bibliography for 4033227.cif.'
_cod_database_code 4033227
_shelx_space_group_comment
;
The symmetry employed for this shelxl refinement is uniquely defined
by the following loop, which should always be used as a source of
symmetry information in preference to the above space-group names.
They are only intended as comments.
;
_shelx_estimated_absorpt_t_min 0.852
_shelx_estimated_absorpt_t_max 0.879
_shelxl_version_number 2014/5

loop_
_space_group_symop_operation_xyz
'x, y, z'
'-x+1/2, y+1/2, -z+1/2'
'-x, -y, -z'
'x-1/2, -y-1/2, z-1/2'

loop_
_atom_site_label
_atom_site_type_symbol
_atom_site_fract_x
_atom_site_fract_y
_atom_site_fract_z
_atom_site_U_iso_or_equiv
_atom_site_adp_type
_atom_site_occupancy
_atom_site_site_symmetry_order
_atom_site_calc_flag
_atom_site_refinement_flags_posn
_atom_site_refinement_flags_adp
O1 O 0.01256(13) 0.21886(11) 0.56829(7) 0.0263(4) Uani 1 1 d . .
O2 O 0.13924(17) 0.08352(13) 0.57934(8) 0.0412(5) Uani 1 1 d . .
O3 O 0.38018(15) 0.43679(11) 0.35723(8) 0.0327(4) Uani 1 1 d . .
O4 O 0.34905(16) 0.31692(13) 0.27963(7) 0.0358(4) Uani 1 1 d . .
O5 O 0.42758(14) 0.07260(12) 0.27623(7) 0.0288(4) Uani 1 1 d . .
O6 O 0.63880(13) 0.06773(11) 0.50758(7) 0.0260(4) Uani 1 1 d . .
O7 O 0.58221(19) 0.33245(15) 0.51881(8) 0.0511(5) Uani 1 1 d . .
O8 O 0.67943(15) 0.42735(12) 0.45931(8) 0.0354(4) Uani 1 1 d . .
N1 N 0.11675(16) 0.18916(13) 0.49220(8) 0.0231(4) Uani 1 1 d . .
N2 N 0.46035(15) 0.10423(13) 0.43885(8) 0.0200(4) Uani 1 1 d . .
H2 H 0.4164 0.0697 0.4608 0.024 Uiso 1 1 calc R U
N3 N 0.59111(15) 0.13080(13) 0.34911(8) 0.0220(4) Uani 1 1 d . .
C1 C 0.0803(2) 0.2092(2) 0.68665(12) 0.0442(7) Uani 1 1 d . .
H1A H 0.0528 0.2081 0.7274 0.066 Uiso 1 1 calc R U
H1B H 0.1231 0.2735 0.6835 0.066 Uiso 1 1 calc R U
H1C H 0.1342 0.1512 0.6856 0.066 Uiso 1 1 calc R U
C2 C -0.1119(3) 0.2890(2) 0.63081(13) 0.0430(7) Uani 1 1 d . .
H2A H -0.1416 0.2871 0.6709 0.065 Uiso 1 1 calc R U
H2B H -0.1795 0.2826 0.5935 0.065 Uiso 1 1 calc R U
H2C H -0.0705 0.3541 0.6282 0.065 Uiso 1 1 calc R U
C3 C -0.0259(2) 0.20144(17) 0.63058(10) 0.0266(5) Uani 1 1 d . .
C4 C -0.0900(2) 0.10000(19) 0.62803(12) 0.0364(6) Uani 1 1 d . .
H4A H -0.1236 0.0926 0.6665 0.055 Uiso 1 1 calc R U
H4B H -0.0332 0.0442 0.6268 0.055 Uiso 1 1 calc R U
H4C H -0.1547 0.0973 0.5891 0.055 Uiso 1 1 calc R U
C5 C 0.0917(2) 0.15763(17) 0.55080(10) 0.0260(5) Uani 1 1 d . .
C6 C 0.19095(19) 0.13051(17) 0.46203(10) 0.0242(5) Uani 1 1 d . .
H6 H 0.2303 0.0693 0.4794 0.029 Uiso 1 1 calc R U
C7 C 0.19923(18) 0.17245(16) 0.40506(10) 0.0215(5) Uani 1 1 d . .
C8 C 0.12482(18) 0.26365(16) 0.39677(10) 0.0216(5) Uani 1 1 d . .
C9 C 0.07533(18) 0.27342(16) 0.45192(10) 0.0210(5) Uani 1 1 d . .
C10 C 0.00089(19) 0.35499(17) 0.45914(11) 0.0256(5) Uani 1 1 d . .
H10 H -0.0301 0.3622 0.4970 0.031 Uiso 1 1 calc R U
C11 C -0.0262(2) 0.42492(17) 0.40919(11) 0.0298(5) Uani 1 1 d . .
H11 H -0.0770 0.4812 0.4129 0.036 Uiso 1 1 calc R U
C12 C 0.0188(2) 0.41536(18) 0.35323(12) 0.0320(5) Uani 1 1 d . .
H12 H -0.0027 0.4642 0.3194 0.038 Uiso 1 1 calc R U
C13 C 0.0945(2) 0.33536(18) 0.34679(11) 0.0280(5) Uani 1 1 d . .
H13 H 0.1256 0.3292 0.3089 0.034 Uiso 1 1 calc R U
C14 C 0.27111(18) 0.13173(16) 0.35858(10) 0.0219(5) Uani 1 1 d . .
H14A H 0.2383 0.1610 0.3151 0.026 Uiso 1 1 calc R U
H14B H 0.2607 0.0564 0.3553 0.026 Uiso 1 1 calc R U
C15 C 0.40545(18) 0.15575(16) 0.37765(10) 0.0197(5) Uani 1 1 d . .
C16 C 0.43507(18) 0.27080(15) 0.39059(10) 0.0199(4) Uani 1 1 d . .
H16 H 0.4032 0.2919 0.4290 0.024 Uiso 1 1 calc R U
C17 C 0.47309(19) 0.11489(15) 0.32690(10) 0.0211(5) Uani 1 1 d . .
C18 C 0.57351(19) 0.28555(15) 0.40813(10) 0.0207(5) Uani 1 1 d . .
H18 H 0.5973 0.3228 0.3716 0.025 Uiso 1 1 calc R U
C19 C 0.57900(18) 0.11160(15) 0.45990(10) 0.0202(5) Uani 1 1 d . .
C20 C 0.63235(19) 0.17777(16) 0.41364(10) 0.0209(5) Uani 1 1 d . .
C21 C 0.76867(19) 0.17484(17) 0.42469(11) 0.0273(5) Uani 1 1 d . .
H21A H 0.8018 0.1157 0.4522 0.033 Uiso 1 1 calc R U
H21B H 0.8045 0.2387 0.4458 0.033 Uiso 1 1 calc R U
C22 C 0.7932(2) 0.1642(2) 0.35672(12) 0.0338(6) Uani 1 1 d . .
H22A H 0.7927 0.2320 0.3356 0.041 Uiso 1 1 calc R U
H22B H 0.8715 0.1308 0.3583 0.041 Uiso 1 1 calc R U
C23 C 0.6905(2) 0.09753(18) 0.32085(11) 0.0290(5) Uani 1 1 d . .
H23A H 0.6736 0.1106 0.2736 0.035 Uiso 1 1 calc R U
H23B H 0.7081 0.0238 0.3290 0.035 Uiso 1 1 calc R U
C24 C 0.61138(19) 0.34955(16) 0.46871(10) 0.0242(5) Uani 1 1 d . .
C25 C 0.7144(3) 0.4984(2) 0.51292(13) 0.0441(7) Uani 1 1 d . .
H25A H 0.7608 0.5547 0.5000 0.066 Uiso 1 1 calc R U
H25B H 0.7634 0.4625 0.5501 0.066 Uiso 1 1 calc R U
H25C H 0.6425 0.5261 0.5248 0.066 Uiso 1 1 calc R U
C26 C 0.38198(18) 0.34145(16) 0.33543(10) 0.0222(5) Uani 1 1 d . .
C27 C 0.3279(3) 0.5145(2) 0.31053(14) 0.0453(7) Uani 1 1 d . .
H27A H 0.3389 0.5822 0.3311 0.068 Uiso 1 1 calc R U
H27B H 0.2422 0.5009 0.2950 0.068 Uiso 1 1 calc R U
H27C H 0.3675 0.5131 0.2739 0.068 Uiso 1 1 calc R U
O9 O 0.7514(3) 0.6416(3) 0.39062(16) 0.0998(10) Uani 1 1 d . .
O10 O 0.5715(2) 0.6855(2) 0.33619(13) 0.0749(7) Uani 1 1 d . .
C28 C 0.6501(3) 0.5342(3) 0.30556(19) 0.0712(10) Uani 1 1 d . .
H28A H 0.6143 0.5555 0.2611 0.107 Uiso 1 1 calc R U
H28B H 0.5973 0.4845 0.3201 0.107 Uiso 1 1 calc R U
H28C H 0.7283 0.5025 0.3069 0.107 Uiso 1 1 calc R U
C29 C 0.6654(3) 0.6235(3) 0.34811(18) 0.0630(9) Uani 1 1 d . .
C30 C 0.5759(4) 0.7741(3) 0.3792(2) 0.0877(13) Uani 1 1 d . .
H30A H 0.6442 0.8192 0.3764 0.105 Uiso 1 1 calc R U
H30B H 0.5849 0.7515 0.4247 0.105 Uiso 1 1 calc R U
C31 C 0.4581(5) 0.8305(3) 0.3564(2) 0.0939(15) Uani 1 1 d . .
H31A H 0.4515 0.8852 0.3872 0.141 Uiso 1 1 calc R U
H31B H 0.3914 0.7824 0.3536 0.141 Uiso 1 1 calc R U
H31C H 0.4554 0.8605 0.3136 0.141 Uiso 1 1 calc R U

loop_
_atom_site_aniso_label
_atom_site_aniso_U_11
_atom_site_aniso_U_22
_atom_site_aniso_U_33
_atom_site_aniso_U_23
_atom_site_aniso_U_13
_atom_site_aniso_U_12
O1 0.0331(8) 0.0254(8) 0.0241(8) 0.0019(6) 0.0144(6) 0.0025(7)
O2 0.0547(11) 0.0394(10) 0.0358(9) 0.0156(8) 0.0236(8) 0.0200(9)
O3 0.0427(10) 0.0186(8) 0.0346(9) 0.0038(7) 0.0039(7) 0.0070(7)
O4 0.0517(11) 0.0343(9) 0.0210(9) 0.0032(7) 0.0074(7) 0.0032(8)
O5 0.0317(9) 0.0320(9) 0.0227(8) -0.0086(7) 0.0064(6) -0.0013(7)
O6 0.0256(8) 0.0248(8) 0.0263(8) 0.0067(7) 0.0029(6) -0.0009(6)
O7 0.0796(14) 0.0509(12) 0.0250(10) -0.0075(8) 0.0161(9) -0.0315(10)
O8 0.0450(10) 0.0270(9) 0.0371(9) -0.0096(7) 0.0155(8) -0.0158(7)
N1 0.0277(10) 0.0220(9) 0.0218(9) 0.0014(7) 0.0098(7) 0.0009(7)
N2 0.0214(9) 0.0197(9) 0.0207(9) 0.0029(7) 0.0085(7) -0.0017(7)
N3 0.0234(10) 0.0230(9) 0.0220(9) -0.0030(7) 0.0102(7) -0.0010(7)
C1 0.0448(15) 0.0637(18) 0.0259(13) -0.0060(12) 0.0117(11) -0.0135(13)
C2 0.0602(17) 0.0384(15) 0.0399(15) 0.0039(12) 0.0312(13) 0.0085(13)
C3 0.0348(13) 0.0292(12) 0.0195(11) 0.0004(9) 0.0142(9) -0.0035(10)
C4 0.0458(15) 0.0353(14) 0.0317(13) -0.0011(11) 0.0163(11) -0.0110(11)
C5 0.0300(12) 0.0253(12) 0.0242(12) 0.0013(9) 0.0092(9) 0.0002(10)
C6 0.0244(11) 0.0207(11) 0.0285(12) 0.0008(9) 0.0084(9) 0.0032(9)
C7 0.0201(10) 0.0226(11) 0.0222(11) -0.0019(9) 0.0052(8) -0.0034(8)
C8 0.0185(10) 0.0222(11) 0.0245(11) -0.0003(9) 0.0053(8) -0.0038(8)
C9 0.0202(11) 0.0192(11) 0.0239(11) 0.0012(8) 0.0050(8) -0.0032(8)
C10 0.0244(11) 0.0241(11) 0.0303(12) -0.0012(9) 0.0106(9) -0.0014(9)
C11 0.0271(12) 0.0240(12) 0.0396(13) 0.0037(10) 0.0100(10) 0.0025(9)
C12 0.0306(13) 0.0303(13) 0.0357(13) 0.0108(10) 0.0086(10) 0.0026(10)
C13 0.0262(12) 0.0332(13) 0.0259(12) 0.0051(10) 0.0086(9) -0.0002(10)
C14 0.0227(11) 0.0224(11) 0.0212(11) -0.0020(9) 0.0061(8) -0.0020(9)
C15 0.0226(11) 0.0193(11) 0.0177(10) 0.0007(8) 0.0058(8) -0.0008(8)
C16 0.0233(11) 0.0188(11) 0.0192(10) -0.0011(8) 0.0080(8) -0.0008(8)
C17 0.0278(12) 0.0156(10) 0.0209(11) 0.0017(9) 0.0077(9) 0.0009(8)
C18 0.0254(11) 0.0184(10) 0.0197(10) 0.0017(8) 0.0077(8) -0.0028(8)
C19 0.0256(12) 0.0148(10) 0.0208(11) -0.0020(8) 0.0063(9) 0.0002(8)
C20 0.0225(11) 0.0191(11) 0.0217(11) 0.0002(8) 0.0059(8) -0.0014(8)
C21 0.0229(12) 0.0265(12) 0.0332(13) 0.0020(10) 0.0079(9) -0.0035(9)
C22 0.0271(12) 0.0395(14) 0.0387(14) 0.0037(11) 0.0157(10) 0.0008(10)
C23 0.0297(12) 0.0315(12) 0.0297(12) 0.0004(10) 0.0150(10) 0.0056(10)
C24 0.0263(11) 0.0204(11) 0.0251(12) 0.0013(9) 0.0040(9) -0.0014(9)
C25 0.0561(17) 0.0299(14) 0.0452(15) -0.0156(12) 0.0088(13) -0.0152(12)
C26 0.0197(11) 0.0237(11) 0.0249(12) 0.0024(9) 0.0083(9) -0.0002(8)
C27 0.0530(17) 0.0269(13) 0.0527(16) 0.0160(12) 0.0046(13) 0.0123(12)
O9 0.083(2) 0.098(2) 0.109(2) 0.0302(18) 0.0017(18) -0.0308(17)
O10 0.0658(16) 0.0720(16) 0.0852(18) -0.0200(13) 0.0133(13) -0.0053(13)
C28 0.073(2) 0.069(2) 0.083(2) 0.016(2) 0.040(2) 0.0014(19)
C29 0.0441(18) 0.079(2) 0.068(2) 0.0175(19) 0.0188(16) -0.0110(17)
C30 0.114(4) 0.082(3) 0.072(3) -0.013(2) 0.029(2) -0.031(3)
C31 0.161(5) 0.052(2) 0.078(3) -0.0006(19) 0.046(3) 0.018(3)

loop_
_atom_type_symbol
_atom_type_description
_atom_type_scat_dispersion_real
_atom_type_scat_dispersion_imag
_atom_type_scat_source
C C 0.0181 0.0091 'International Tables Vol C Tables 4.2.6.8 and 6.1.1.4'
H H 0.0000 0.0000 'International Tables Vol C Tables 4.2.6.8 and 6.1.1.4'
N N 0.0311 0.0180 'International Tables Vol C Tables 4.2.6.8 and 6.1.1.4'
O O 0.0492 0.0322 'International Tables Vol C Tables 4.2.6.8 and 6.1.1.4'

loop_
_geom_angle_atom_site_label_1
_geom_angle_atom_site_label_2
_geom_angle_atom_site_label_3
_geom_angle
C5 O1 C3 120.51(17)
C26 O3 C27 116.97(19)
C24 O8 C25 116.32(18)
C5 N1 C6 120.60(18)
C5 N1 C9 131.38(18)
C6 N1 C9 107.96(17)
C19 N2 C15 117.81(17)
C19 N2 H2 121.1
C15 N2 H2 121.1
C17 N3 C23 128.50(18)
C17 N3 C20 118.67(17)
C23 N3 C20 112.48(17)
C3 C1 H1A 109.5
C3 C1 H1B 109.5
H1A C1 H1B 109.5
C3 C1 H1C 109.5
H1A C1 H1C 109.5
H1B C1 H1C 109.5
C3 C2 H2A 109.5
C3 C2 H2B 109.5
H2A C2 H2B 109.5
C3 C2 H2C 109.5
H2A C2 H2C 109.5
H2B C2 H2C 109.5
O1 C3 C1 110.00(18)
O1 C3 C4 109.65(17)
C1 C3 C4 112.9(2)
O1 C3 C2 101.89(17)
C1 C3 C2 111.2(2)
C4 C3 C2 110.7(2)
C3 C4 H4A 109.5
C3 C4 H4B 109.5
H4A C4 H4B 109.5
C3 C4 H4C 109.5
H4A C4 H4C 109.5
H4B C4 H4C 109.5
O2 C5 O1 127.4(2)
O2 C5 N1 121.6(2)
O1 C5 N1 111.01(18)
C7 C6 N1 110.85(19)
C7 C6 H6 124.6
N1 C6 H6 124.6
C6 C7 C8 106.67(18)
C6 C7 C14 126.6(2)
C8 C7 C14 126.76(19)
C13 C8 C9 119.2(2)
C13 C8 C7 133.0(2)
C9 C8 C7 107.78(18)
C10 C9 N1 131.53(19)
C10 C9 C8 121.75(19)
N1 C9 C8 106.72(18)
C11 C10 C9 117.5(2)
C11 C10 H10 121.3
C9 C10 H10 121.3
C10 C11 C12 121.9(2)
C10 C11 H11 119.1
C12 C11 H11 119.1
C13 C12 C11 120.5(2)
C13 C12 H12 119.8
C11 C12 H12 119.8
C12 C13 C8 119.2(2)
C12 C13 H13 120.4
C8 C13 H13 120.4
C7 C14 C15 114.46(17)
C7 C14 H14A 108.6
C15 C14 H14A 108.6
C7 C14 H14B 108.6
C15 C14 H14B 108.6
H14A C14 H14B 107.6
N2 C15 C14 110.34(16)
N2 C15 C17 105.75(16)
C14 C15 C17 111.79(17)
N2 C15 C16 104.61(16)
C14 C15 C16 114.34(17)
C17 C15 C16 109.43(16)
C26 C16 C15 114.85(17)
C26 C16 C18 108.96(16)
C15 C16 C18 109.47(16)
C26 C16 H16 107.8
C15 C16 H16 107.8
C18 C16 H16 107.8
O5 C17 N3 125.50(19)
O5 C17 C15 125.79(19)
N3 C17 C15 108.68(17)
C24 C18 C20 113.45(17)
C24 C18 C16 110.95(17)
C20 C18 C16 107.91(16)
C24 C18 H18 108.1
C20 C18 H18 108.1
C16 C18 H18 108.1
O6 C19 N2 125.58(19)
O6 C19 C20 124.07(19)
N2 C19 C20 110.25(17)
N3 C20 C21 103.87(17)
N3 C20 C19 105.47(16)
C21 C20 C19 115.19(17)
N3 C20 C18 105.15(16)
C21 C20 C18 116.48(17)
C19 C20 C18 109.39(17)
C20 C21 C22 104.47(18)
C20 C21 H21A 110.9
C22 C21 H21A 110.9
C20 C21 H21B 110.9
C22 C21 H21B 110.9
H21A C21 H21B 108.9
C23 C22 C21 103.87(18)
C23 C22 H22A 111.0
C21 C22 H22A 111.0
C23 C22 H22B 111.0
C21 C22 H22B 111.0
H22A C22 H22B 109.0
N3 C23 C22 102.13(18)
N3 C23 H23A 111.3
C22 C23 H23A 111.3
N3 C23 H23B 111.3
C22 C23 H23B 111.3
H23A C23 H23B 109.2
O7 C24 O8 124.3(2)
O7 C24 C18 124.3(2)
O8 C24 C18 111.43(18)
O8 C25 H25A 109.5
O8 C25 H25B 109.5
H25A C25 H25B 109.5
O8 C25 H25C 109.5
H25A C25 H25C 109.5
H25B C25 H25C 109.5
O4 C26 O3 124.4(2)
O4 C26 C16 125.8(2)
O3 C26 C16 109.76(18)
O3 C27 H27A 109.5
O3 C27 H27B 109.5
H27A C27 H27B 109.5
O3 C27 H27C 109.5
H27A C27 H27C 109.5
H27B C27 H27C 109.5
C29 O10 C30 116.6(3)
C29 C28 H28A 109.5
C29 C28 H28B 109.5
H28A C28 H28B 109.5
C29 C28 H28C 109.5
H28A C28 H28C 109.5
H28B C28 H28C 109.5
O9 C29 O10 121.3(4)
O9 C29 C28 125.9(4)
O10 C29 C28 112.8(3)
O10 C30 C31 106.1(3)
O10 C30 H30A 110.5
C31 C30 H30A 110.5
O10 C30 H30B 110.5
C31 C30 H30B 110.5
H30A C30 H30B 108.7
C30 C31 H31A 109.5
C30 C31 H31B 109.5
H31A C31 H31B 109.5
C30 C31 H31C 109.5
H31A C31 H31C 109.5
H31B C31 H31C 109.5

loop_
_geom_bond_atom_site_label_1
_geom_bond_atom_site_label_2
_geom_bond_distance
O1 C5 1.319(3)
O1 C3 1.496(3)
O2 C5 1.205(3)
O3 C26 1.328(3)
O3 C27 1.450(3)
O4 C26 1.202(3)
O5 C17 1.217(3)
O6 C19 1.229(3)
O7 C24 1.200(3)
O8 C24 1.320(3)
O8 C25 1.452(3)
N1 C5 1.395(3)
N1 C6 1.397(3)
N1 C9 1.408(3)
N2 C19 1.336(3)
N2 C15 1.472(3)
N2 H2 0.8800
N3 C17 1.344(3)
N3 C23 1.462(3)
N3 C20 1.477(3)
C1 C3 1.504(3)
C1 H1A 0.9800
C1 H1B 0.9800
C1 H1C 0.9800
C2 C3 1.508(3)
C2 H2A 0.9800
C2 H2B 0.9800
C2 H2C 0.9800
C3 C4 1.508(3)
C4 H4A 0.9800
C4 H4B 0.9800
C4 H4C 0.9800
C6 C7 1.346(3)
C6 H6 0.9500
C7 C8 1.451(3)
C7 C14 1.510(3)
C8 C13 1.397(3)
C8 C9 1.410(3)
C9 C10 1.392(3)
C10 C11 1.379(3)
C10 H10 0.9500
C11 C12 1.397(3)
C11 H11 0.9500
C12 C13 1.382(3)
C12 H12 0.9500
C13 H13 0.9500
C14 C15 1.533(3)
C14 H14A 0.9900
C14 H14B 0.9900
C15 C17 1.550(3)
C15 C16 1.550(3)
C16 C26 1.507(3)
C16 C18 1.557(3)
C16 H16 1.0000
C18 C24 1.512(3)
C18 C20 1.552(3)
C18 H18 1.0000
C19 C20 1.529(3)
C20 C21 1.525(3)
C21 C22 1.531(3)
C21 H21A 0.9900
C21 H21B 0.9900
C22 C23 1.523(3)
C22 H22A 0.9900
C22 H22B 0.9900
C23 H23A 0.9900
C23 H23B 0.9900
C25 H25A 0.9800
C25 H25B 0.9800
C25 H25C 0.9800
C27 H27A 0.9800
C27 H27B 0.9800
C27 H27C 0.9800
O9 C29 1.202(4)
O10 C29 1.323(4)
O10 C30 1.466(5)
C28 C29 1.460(5)
C28 H28A 0.9800
C28 H28B 0.9800
C28 H28C 0.9800
C30 C31 1.518(6)
C30 H30A 0.9900
C30 H30B 0.9900
C31 H31A 0.9800
C31 H31B 0.9800
C31 H31C 0.9800

loop_
_geom_hbond_atom_site_label_D
_geom_hbond_atom_site_label_H
_geom_hbond_atom_site_label_A
_geom_hbond_distance_DH
_geom_hbond_distance_HA
_geom_hbond_distance_DA
_geom_hbond_angle_DHA
_geom_hbond_site_symmetry_A
N2 H2 O6 0.88 2.06 2.858(2) 150.2 3_656
C1 H1B O9 0.98 2.60 3.398(4) 139.2 3_666
C1 H1C O2 0.98 2.43 2.996(3) 116.4 .
C4 H4B O2 0.98 2.46 3.027(3) 116.9 .
C4 H4C O6 0.98 2.63 3.582(3) 163.9 1_455
C6 H6 O6 0.95 2.31 3.216(3) 159.5 3_656
C10 H10 O1 0.95 2.38 2.894(3) 113.2 .
C14 H14A O4 0.99 2.59 3.174(3) 117.5 .
C25 H25A O9 0.98 2.56 3.294(4) 131.8 .
C25 H25C O3 0.98 2.61 3.277(3) 125.4 3_666
C27 H27B O5 0.98 2.37 3.183(3) 139.5 2

loop_
_geom_torsion_atom_site_label_1
_geom_torsion_atom_site_label_2
_geom_torsion_atom_site_label_3
_geom_torsion_atom_site_label_4
_geom_torsion
C5 O1 C3 C1 60.7(3)
C5 O1 C3 C4 -64.1(3)
C5 O1 C3 C2 178.6(2)
C3 O1 C5 O2 1.4(3)
C3 O1 C5 N1 -178.51(17)
C6 N1 C5 O2 5.3(3)
C9 N1 C5 O2 -178.0(2)
C6 N1 C5 O1 -174.81(18)
C9 N1 C5 O1 1.9(3)
C5 N1 C6 C7 177.48(19)
C9 N1 C6 C7 0.1(2)
N1 C6 C7 C8 -0.7(2)
N1 C6 C7 C14 179.84(19)
C6 C7 C8 C13 -177.1(2)
C14 C7 C8 C13 2.4(4)
C6 C7 C8 C9 1.1(2)
C14 C7 C8 C9 -179.44(19)
C5 N1 C9 C10 3.7(4)
C6 N1 C9 C10 -179.3(2)
C5 N1 C9 C8 -176.4(2)
C6 N1 C9 C8 0.7(2)
C13 C8 C9 C10 -2.7(3)
C7 C8 C9 C10 178.84(19)
C13 C8 C9 N1 177.41(18)
C7 C8 C9 N1 -1.1(2)
N1 C9 C10 C11 -178.1(2)
C8 C9 C10 C11 2.0(3)
C9 C10 C11 C12 -0.1(3)
C10 C11 C12 C13 -1.1(4)
C11 C12 C13 C8 0.5(3)
C9 C8 C13 C12 1.4(3)
C7 C8 C13 C12 179.4(2)
C6 C7 C14 C15 -79.3(3)
C8 C7 C14 C15 101.4(2)
C19 N2 C15 C14 175.43(17)
C19 N2 C15 C17 54.4(2)
C19 N2 C15 C16 -61.1(2)
C7 C14 C15 N2 64.4(2)
C7 C14 C15 C17 -178.19(17)
C7 C14 C15 C16 -53.2(2)
N2 C15 C16 C26 -176.81(16)
C14 C15 C16 C26 -56.0(2)
C17 C15 C16 C26 70.3(2)
N2 C15 C16 C18 60.3(2)
C14 C15 C16 C18 -178.92(16)
C17 C15 C16 C18 -52.6(2)
C23 N3 C17 O5 -3.6(3)
C20 N3 C17 O5 -176.27(19)
C23 N3 C17 C15 174.32(19)
C20 N3 C17 C15 1.7(2)
N2 C15 C17 O5 123.2(2)
C14 C15 C17 O5 3.0(3)
C16 C15 C17 O5 -124.7(2)
N2 C15 C17 N3 -54.8(2)
C14 C15 C17 N3 -174.91(17)
C16 C15 C17 N3 57.4(2)
C26 C16 C18 C24 102.7(2)
C15 C16 C18 C24 -130.90(17)
C26 C16 C18 C20 -132.40(17)
C15 C16 C18 C20 -6.0(2)
C15 N2 C19 O6 -175.02(19)
C15 N2 C19 C20 1.5(2)
C17 N3 C20 C21 175.11(18)
C23 N3 C20 C21 1.4(2)
C17 N3 C20 C19 53.6(2)
C23 N3 C20 C19 -120.19(19)
C17 N3 C20 C18 -62.0(2)
C23 N3 C20 C18 124.22(18)
O6 C19 C20 N3 122.1(2)
N2 C19 C20 N3 -54.5(2)
O6 C19 C20 C21 8.2(3)
N2 C19 C20 C21 -168.36(17)
O6 C19 C20 C18 -125.3(2)
N2 C19 C20 C18 58.2(2)
C24 C18 C20 N3 -176.26(16)
C16 C18 C20 N3 60.39(19)
C24 C18 C20 C21 -61.9(2)
C16 C18 C20 C21 174.74(17)
C24 C18 C20 C19 70.9(2)
C16 C18 C20 C19 -52.4(2)
N3 C20 C21 C22 20.7(2)
C19 C20 C21 C22 135.54(19)
C18 C20 C21 C22 -94.3(2)
C20 C21 C22 C23 -34.8(2)
C17 N3 C23 C22 164.2(2)
C20 N3 C23 C22 -22.8(2)
C21 C22 C23 N3 34.6(2)
C25 O8 C24 O7 -3.4(3)
C25 O8 C24 C18 175.83(19)
C20 C18 C24 O7 -70.0(3)
C16 C18 C24 O7 51.6(3)
C20 C18 C24 O8 110.7(2)
C16 C18 C24 O8 -127.62(19)
C27 O3 C26 O4 3.9(3)
C27 O3 C26 C16 -178.04(19)
C15 C16 C26 O4 -21.1(3)
C18 C16 C26 O4 102.1(2)
C15 C16 C26 O3 160.84(17)
C18 C16 C26 O3 -76.0(2)
C30 O10 C29 O9 -2.7(5)
C30 O10 C29 C28 176.4(3)
C29 O10 C30 C31 -178.8(3)
